data_2208227
loop_
_publ_author_name
'He, Li-Li'
'Li, Xiang-Gao'
'Xu, De-Shun'
'Wang, Shi-Rong'

_publ_section_title
;
 4-(<i>N</i>,<i>N</i>-Di-<i>p</i>-tolylamino)benzaldehyde
 <i>N</i>',<i>N</i>'-diphenylhydrazone
;
_journal_coeditor_code YA6278
_journal_issue 2
_journal_name_full 'Acta Crystallographica Section E'
_journal_page_first o685
_journal_page_last o686
_journal_paper_doi 10.1107/S1600536806001930
_journal_volume 62
_journal_year 2006
_chemical_formula_iupac 'C33 H29 N3'
_chemical_formula_moiety 'C33 H29 N3'
_chemical_formula_sum 'C33 H29 N3'
_chemical_formula_weight 467.59
_chemical_melting_point 437
_chemical_name_systematic
;
4-(N,N-Di-p-tolylamino)benzaldehyde N',N'-diphenylhydrazone
;
_space_group_IT_number 14
_symmetry_cell_setting monoclinic
_symmetry_space_group_name_Hall '-P 2yn'
_symmetry_space_group_name_H-M 'P 1 21/n 1'
_cell_angle_alpha 90.00
_cell_angle_beta 95.107(4)
_cell_angle_gamma 90.00
_cell_formula_units_Z 4
_cell_length_a 12.875(3)
_cell_length_b 15.037(3)
_cell_length_c 13.591(3)
_cell_measurement_reflns_used 2276
_cell_measurement_temperature 294(2)
_cell_measurement_theta_max 22.8
_cell_measurement_theta_min 2.3
_cell_volume 2620.8(10)
_computing_cell_refinement SMART
_computing_data_collection 'SMART (Bruker, 1997)'
_computing_data_reduction 'SAINT (Bruker, 1997)'
_computing_molecular_graphics 'SHELXTL (Bruker, 1997)'
_computing_publication_material SHELXTL
_computing_structure_refinement 'SHELXL97 (Sheldrick, 1997)'
_computing_structure_solution 'SHELXS97 (Sheldrick, 1997)'
_diffrn_ambient_temperature 294(2)
_diffrn_measured_fraction_theta_full 0.996
_diffrn_measured_fraction_theta_max 0.996
_diffrn_measurement_device_type 'Bruker SMART-1000 CCD area-detector'
_diffrn_measurement_method '\f and \w'
_diffrn_radiation_monochromator graphite
_diffrn_radiation_source 'fine-focus sealed tube'
_diffrn_radiation_type MoK\a
_diffrn_radiation_wavelength 0.71073
_diffrn_reflns_av_R_equivalents 0.051
_diffrn_reflns_av_sigmaI/netI 0.069
_diffrn_reflns_limit_h_max 16
_diffrn_reflns_limit_h_min -14
_diffrn_reflns_limit_k_max 10
_diffrn_reflns_limit_k_min -18
_diffrn_reflns_limit_l_max 14
_diffrn_reflns_limit_l_min -17
_diffrn_reflns_number 14697
_diffrn_reflns_theta_full 26.5
_diffrn_reflns_theta_max 26.5
_diffrn_reflns_theta_min 2.0
_diffrn_standards_decay_% 0
_diffrn_standards_interval_count 0
_diffrn_standards_interval_time 0
_diffrn_standards_number 0
_exptl_absorpt_coefficient_mu 0.07
_exptl_absorpt_correction_T_max 0.989
_exptl_absorpt_correction_T_min 0.985
_exptl_absorpt_correction_type multi-scan
_exptl_absorpt_process_details '(SADABS; Bruker, 1997)'
_exptl_crystal_colour yellow
_exptl_crystal_density_diffrn 1.185
_exptl_crystal_density_method 'not measured'
_exptl_crystal_description block
_exptl_crystal_F_000 992
_exptl_crystal_size_max 0.22
_exptl_crystal_size_mid 0.20
_exptl_crystal_size_min 0.16
_refine_diff_density_max 0.16
_refine_diff_density_min -0.16
_refine_ls_extinction_method none
_refine_ls_goodness_of_fit_ref 1.02
_refine_ls_hydrogen_treatment constr
_refine_ls_matrix_type full
_refine_ls_number_parameters 327
_refine_ls_number_reflns 5382
_refine_ls_number_restraints 0
_refine_ls_restrained_S_all 1.02
_refine_ls_R_factor_all 0.135
_refine_ls_R_factor_gt 0.048
_refine_ls_shift/su_max 0.001
_refine_ls_shift/su_mean 0.000
_refine_ls_structure_factor_coef Fsqd
_refine_ls_weighting_details 'calc w=1/[\s^2^(Fo^2^)+(0.0464P)^2^+0.0947P] where P=(Fo^2^+2Fc^2^)/3'
_refine_ls_weighting_scheme calc
_refine_ls_wR_factor_ref 0.126
_reflns_number_gt 2534
_reflns_number_total 5382
_reflns_threshold_expression I>2\s(I)
_cod_data_source_file ya6278.cif
_cod_data_source_block I
_cod_depositor_comments
;
The following automatic conversions were performed:
'_symmetry_cell_setting' value 'Monoclinic' changed to 'monoclinic'
according to '/home/saulius/struct/CIF-dictionaries/cif_core.dic'
dictionary named 'cif_core.dic' version 2.4.1 from 2010-06-29.

Automatic conversion script
Id: cif_fix_enum 1527 2010-12-29 10:47:43Z saulius 

The following automatic conversions were performed:

'_symmetry_cell_setting' value 'Monoclinic' changed to 'monoclinic'
according to /home/saulius/struct/CIF-dictionaries/cif_core.dic
dictionary named 'cif_core.dic' version 2.4.1 from 2010-06-29.

Automatic conversion script
Id: cif_fix_values 1715 2011-07-08 13:25:40Z adriana 
;
_cod_original_cell_volume 2620.6(10)
_cod_original_sg_symbol_H-M 'P 21/n'
_cod_database_code 2208227
_cod_database_fobs_code 2208227

loop_
_symmetry_equiv_pos_as_xyz
'x, y, z'
'-x+1/2, y+1/2, -z+1/2'
'-x, -y, -z'
'x-1/2, -y-1/2, z-1/2'

loop_
_atom_site_label
_atom_site_fract_x
_atom_site_fract_y
_atom_site_fract_z
_atom_site_U_iso_or_equiv
_atom_site_adp_type
_atom_site_calc_flag
_atom_site_refinement_flags
_atom_site_occupancy
_atom_site_type_symbol
N1 0.26578(13) -0.01522(11) 0.82921(13) 0.0576(5) Uani d . 1 N
N2 0.63401(12) 0.20823(12) 0.66041(12) 0.0498(5) Uani d . 1 N
N3 0.71507(13) 0.24643(11) 0.61725(13) 0.0515(5) Uani d . 1 N
C1 0.26906(17) -0.09848(15) 0.87709(15) 0.0507(6) Uani d . 1 C
C2 0.18008(18) -0.15077(15) 0.87819(15) 0.0581(6) Uani d . 1 C
H2 0.1171 -0.1309 0.8470 0.070 Uiso calc R 1 H
C3 0.1849(2) -0.23207(16) 0.92541(17) 0.0704(7) Uani d . 1 C
H3 0.1243 -0.2657 0.9255 0.084 Uiso calc R 1 H
C4 0.2755(3) -0.26543(16) 0.97228(18) 0.0735(8) Uani d . 1 C
C5 0.3636(2) -0.21309(18) 0.97057(18) 0.0741(7) Uani d . 1 C
H5 0.4264 -0.2334 1.0018 0.089 Uiso calc R 1 H
C6 0.36101(18) -0.13167(15) 0.92390(17) 0.0622(6) Uani d . 1 C
H6 0.4219 -0.0984 0.9238 0.075 Uiso calc R 1 H
C7 0.2783(3) -0.35429(17) 1.0256(2) 0.1195(12) Uani d . 1 C
H7A 0.2712 -0.3447 1.0945 0.179 Uiso calc R 1 H
H7B 0.3435 -0.3834 1.0180 0.179 Uiso calc R 1 H
H7C 0.2220 -0.3909 0.9979 0.179 Uiso calc R 1 H
C8 0.18033(15) 0.04386(14) 0.83211(15) 0.0478(5) Uani d . 1 C
C9 0.15464(17) 0.10051(15) 0.75333(16) 0.0590(6) Uani d . 1 C
H9 0.1907 0.0965 0.6972 0.071 Uiso calc R 1 H
C10 0.07649(17) 0.16283(15) 0.75684(16) 0.0594(6) Uani d . 1 C
H10 0.0620 0.2009 0.7034 0.071 Uiso calc R 1 H
C11 0.01907(16) 0.17018(14) 0.83790(16) 0.0509(6) Uani d . 1 C
C12 0.04321(15) 0.11176(14) 0.91489(15) 0.0499(5) Uani d . 1 C
H12 0.0048 0.1141 0.9696 0.060 Uiso calc R 1 H
C13 0.12242(15) 0.05000(13) 0.91347(15) 0.0489(5) Uani d . 1 C
H13 0.1371 0.0123 0.9672 0.059 Uiso calc R 1 H
C14 -0.06401(19) 0.24048(15) 0.84233(19) 0.0751(7) Uani d . 1 C
H14A -0.0436 0.2817 0.8945 0.113 Uiso calc R 1 H
H14B -0.1287 0.2128 0.8548 0.113 Uiso calc R 1 H
H14C -0.0725 0.2717 0.7805 0.113 Uiso calc R 1 H
C15 0.35528(16) 0.01741(14) 0.78531(16) 0.0523(6) Uani d . 1 C
C16 0.40056(17) -0.03018(15) 0.71369(17) 0.0638(7) Uani d . 1 C
H16 0.3758 -0.0866 0.6961 0.077 Uiso calc R 1 H
C17 0.48305(16) 0.00576(14) 0.66773(16) 0.0608(6) Uani d . 1 C
H17 0.5134 -0.0274 0.6201 0.073 Uiso calc R 1 H
C18 0.52098(15) 0.08981(13) 0.69128(15) 0.0457(5) Uani d . 1 C
C19 0.47693(16) 0.13550(14) 0.76630(16) 0.0545(6) Uani d . 1 C
H19 0.5027 0.1912 0.7855 0.065 Uiso calc R 1 H
C20 0.39599(16) 0.09951(14) 0.81233(16) 0.0556(6) Uani d . 1 C
H20 0.3682 0.1311 0.8626 0.067 Uiso calc R 1 H
C21 0.60587(15) 0.12809(14) 0.64094(15) 0.0507(6) Uani d . 1 C
H21 0.6390 0.0947 0.5954 0.061 Uiso calc R 1 H
C22 0.77350(15) 0.19932(12) 0.54925(15) 0.0416(5) Uani d . 1 C
C23 0.84658(18) 0.13801(14) 0.58387(18) 0.0633(6) Uani d . 1 C
H23 0.8572 0.1260 0.6511 0.076 Uiso calc R 1 H
C24 0.9039(2) 0.09446(16) 0.5185(2) 0.0861(9) Uani d . 1 C
H24 0.9531 0.0524 0.5417 0.103 Uiso calc R 1 H
C25 0.8896(2) 0.11215(17) 0.4194(2) 0.0789(8) Uani d . 1 C
H25 0.9288 0.0823 0.3755 0.095 Uiso calc R 1 H
C26 0.8174(2) 0.17382(17) 0.38534(18) 0.0717(7) Uani d . 1 C
H26 0.8079 0.1866 0.3182 0.086 Uiso calc R 1 H
C27 0.75842(17) 0.21734(14) 0.45035(17) 0.0577(6) Uani d . 1 C
H27 0.7086 0.2588 0.4270 0.069 Uiso calc R 1 H
C28 0.72950(16) 0.33802(13) 0.63326(14) 0.0450(5) Uani d . 1 C
C29 0.81880(16) 0.38010(14) 0.60682(15) 0.0532(6) Uani d . 1 C
H29 0.8706 0.3471 0.5801 0.064 Uiso calc R 1 H
C30 0.8312(2) 0.47036(16) 0.61996(17) 0.0665(7) Uani d . 1 C
H30 0.8908 0.4980 0.6008 0.080 Uiso calc R 1 H
C31 0.7566(2) 0.52007(16) 0.66105(19) 0.0750(8) Uani d . 1 C
H31 0.7651 0.5811 0.6694 0.090 Uiso calc R 1 H
C32 0.6694(2) 0.47842(17) 0.68955(17) 0.0708(7) Uani d . 1 C
H32 0.6192 0.5116 0.7183 0.085 Uiso calc R 1 H
C33 0.65486(17) 0.38841(15) 0.67639(15) 0.0565(6) Uani d . 1 C
H33 0.5953 0.3612 0.6963 0.068 Uiso calc R 1 H

loop_
_atom_site_aniso_label
_atom_site_aniso_U_11
_atom_site_aniso_U_22
_atom_site_aniso_U_33
_atom_site_aniso_U_12
_atom_site_aniso_U_13
_atom_site_aniso_U_23
N1 0.0441(11) 0.0565(12) 0.0761(13) 0.0004(9) 0.0268(10) 0.0129(10)
N2 0.0443(11) 0.0520(12) 0.0560(11) 0.0002(9) 0.0197(9) 0.0045(9)
N3 0.0508(11) 0.0400(11) 0.0678(12) -0.0017(8) 0.0287(10) -0.0029(9)
C1 0.0513(15) 0.0560(15) 0.0470(13) -0.0034(12) 0.0162(11) -0.0035(11)
C2 0.0614(16) 0.0677(17) 0.0468(13) -0.0107(12) 0.0131(11) 0.0011(12)
C3 0.095(2) 0.0634(18) 0.0568(16) -0.0191(15) 0.0298(15) -0.0039(13)
C4 0.107(2) 0.0575(17) 0.0612(17) 0.0140(17) 0.0392(17) 0.0031(13)
C5 0.087(2) 0.0706(19) 0.0679(17) 0.0262(16) 0.0219(15) 0.0030(14)
C6 0.0569(16) 0.0640(17) 0.0678(16) 0.0056(12) 0.0165(13) -0.0054(13)
C7 0.176(3) 0.076(2) 0.117(3) 0.035(2) 0.072(2) 0.0325(18)
C8 0.0387(13) 0.0582(14) 0.0479(13) -0.0040(10) 0.0120(11) 0.0049(11)
C9 0.0518(15) 0.0818(17) 0.0464(14) 0.0005(12) 0.0201(11) 0.0070(12)
C10 0.0548(15) 0.0742(17) 0.0502(14) 0.0019(12) 0.0098(12) 0.0137(12)
C11 0.0424(13) 0.0590(15) 0.0519(14) -0.0019(10) 0.0077(11) 0.0018(11)
C12 0.0417(13) 0.0659(15) 0.0440(13) -0.0043(11) 0.0139(10) 0.0005(11)
C13 0.0430(13) 0.0619(14) 0.0423(12) -0.0057(11) 0.0063(10) 0.0063(10)
C14 0.0726(18) 0.0765(18) 0.0786(18) 0.0158(14) 0.0194(14) 0.0079(14)
C15 0.0416(13) 0.0556(15) 0.0620(15) -0.0021(11) 0.0170(11) 0.0030(12)
C16 0.0587(15) 0.0595(15) 0.0763(17) -0.0141(11) 0.0241(13) -0.0119(13)
C17 0.0541(15) 0.0601(16) 0.0724(16) -0.0058(12) 0.0287(13) -0.0117(12)
C18 0.0374(12) 0.0482(14) 0.0532(13) 0.0012(10) 0.0129(10) 0.0009(10)
C19 0.0507(14) 0.0502(13) 0.0651(15) -0.0044(11) 0.0190(12) -0.0035(11)
C20 0.0511(14) 0.0585(15) 0.0605(14) -0.0011(11) 0.0227(12) -0.0051(12)
C21 0.0461(13) 0.0509(15) 0.0574(14) -0.0010(11) 0.0175(11) -0.0009(11)
C22 0.0371(12) 0.0391(12) 0.0503(14) -0.0025(9) 0.0138(10) 0.0016(10)
C23 0.0685(17) 0.0605(15) 0.0629(15) 0.0181(13) 0.0171(13) 0.0124(12)
C24 0.090(2) 0.0691(18) 0.103(2) 0.0350(15) 0.0335(19) 0.0062(17)
C25 0.083(2) 0.0685(18) 0.091(2) 0.0006(15) 0.0408(18) -0.0250(16)
C26 0.0767(19) 0.089(2) 0.0513(15) -0.0127(15) 0.0152(14) -0.0121(14)
C27 0.0522(15) 0.0658(16) 0.0557(15) 0.0057(11) 0.0075(12) 0.0042(12)
C28 0.0486(14) 0.0416(13) 0.0443(13) 0.0042(10) 0.0017(10) 0.0022(10)
C29 0.0505(14) 0.0487(15) 0.0603(14) -0.0017(11) 0.0048(11) 0.0021(11)
C30 0.0719(18) 0.0514(16) 0.0735(17) -0.0127(13) -0.0086(14) 0.0009(13)
C31 0.091(2) 0.0465(15) 0.0832(19) 0.0028(15) -0.0172(17) -0.0117(14)
C32 0.084(2) 0.0607(18) 0.0663(17) 0.0192(14) -0.0024(15) -0.0186(13)
C33 0.0607(15) 0.0570(15) 0.0522(14) 0.0070(12) 0.0065(11) -0.0070(12)

loop_
_atom_type_symbol
_atom_type_description
_atom_type_scat_dispersion_real
_atom_type_scat_dispersion_imag
_atom_type_scat_source
C C 0.0033 0.0016 'International Tables Vol C Tables 4.2.6.8 and 6.1.1.4'
H H 0.0000 0.0000 'International Tables Vol C Tables 4.2.6.8 and 6.1.1.4'
N N 0.0061 0.0033 'International Tables Vol C Tables 4.2.6.8 and 6.1.1.4'

loop_
_geom_angle_atom_site_label_1
_geom_angle_atom_site_label_2
_geom_angle_atom_site_label_3
_geom_angle
C1 N1 C8 122.36(16)
C1 N1 C15 120.32(17)
C8 N1 C15 116.91(17)
C21 N2 N3 121.31(16)
N2 N3 C28 116.15(16)
N2 N3 C22 122.29(16)
C28 N3 C22 121.07(16)
C6 C1 C2 117.5(2)
C6 C1 N1 121.4(2)
C2 C1 N1 121.1(2)
C3 C2 C1 120.2(2)
C3 C2 H2 119.9
C1 C2 H2 119.9
C4 C3 C2 122.7(2)
C4 C3 H3 118.6
C2 C3 H3 118.6
C3 C4 C5 116.7(2)
C3 C4 C7 121.7(3)
C5 C4 C7 121.6(3)
C6 C5 C4 121.8(3)
C6 C5 H5 119.1
C4 C5 H5 119.1
C5 C6 C1 121.1(2)
C5 C6 H6 119.5
C1 C6 H6 119.5
C4 C7 H7A 109.5
C4 C7 H7B 109.5
H7A C7 H7B 109.5
C4 C7 H7C 109.5
H7A C7 H7C 109.5
H7B C7 H7C 109.5
C9 C8 C13 117.76(19)
C9 C8 N1 119.77(18)
C13 C8 N1 122.42(19)
C10 C9 C8 121.1(2)
C10 C9 H9 119.5
C8 C9 H9 119.5
C9 C10 C11 121.6(2)
C9 C10 H10 119.2
C11 C10 H10 119.2
C12 C11 C10 116.88(19)
C12 C11 C14 121.89(19)
C10 C11 C14 121.2(2)
C11 C12 C13 122.29(19)
C11 C12 H12 118.9
C13 C12 H12 118.9
C12 C13 C8 120.31(19)
C12 C13 H13 119.8
C8 C13 H13 119.8
C11 C14 H14A 109.5
C11 C14 H14B 109.5
H14A C14 H14B 109.5
C11 C14 H14C 109.5
H14A C14 H14C 109.5
H14B C14 H14C 109.5
C20 C15 C16 118.58(19)
C20 C15 N1 119.83(19)
C16 C15 N1 121.6(2)
C15 C16 C17 120.3(2)
C15 C16 H16 119.9
C17 C16 H16 119.9
C18 C17 C16 121.3(2)
C18 C17 H17 119.3
C16 C17 H17 119.3
C17 C18 C19 117.55(18)
C17 C18 C21 121.08(18)
C19 C18 C21 121.35(19)
C20 C19 C18 121.0(2)
C20 C19 H19 119.5
C18 C19 H19 119.5
C19 C20 C15 121.2(2)
C19 C20 H20 119.4
C15 C20 H20 119.4
N2 C21 C18 119.01(19)
N2 C21 H21 120.5
C18 C21 H21 120.5
C27 C22 C23 120.24(19)
C27 C22 N3 120.00(18)
C23 C22 N3 119.73(19)
C22 C23 C24 119.4(2)
C22 C23 H23 120.3
C24 C23 H23 120.3
C25 C24 C23 120.8(2)
C25 C24 H24 119.6
C23 C24 H24 119.6
C26 C25 C24 119.6(2)
C26 C25 H25 120.2
C24 C25 H25 120.2
C25 C26 C27 120.2(2)
C25 C26 H26 119.9
C27 C26 H26 119.9
C22 C27 C26 119.8(2)
C22 C27 H27 120.1
C26 C27 H27 120.1
C29 C28 C33 118.6(2)
C29 C28 N3 120.56(18)
C33 C28 N3 120.80(19)
C30 C29 C28 120.3(2)
C30 C29 H29 119.8
C28 C29 H29 119.8
C31 C30 C29 120.8(2)
C31 C30 H30 119.6
C29 C30 H30 119.6
C32 C31 C30 119.1(2)
C32 C31 H31 120.5
C30 C31 H31 120.5
C31 C32 C33 121.2(2)
C31 C32 H32 119.4
C33 C32 H32 119.4
C32 C33 C28 119.9(2)
C32 C33 H33 120.0
C28 C33 H33 120.0

loop_
_geom_bond_atom_site_label_1
_geom_bond_atom_site_label_2
_geom_bond_distance
N1 C1 1.410(2)
N1 C8 1.417(2)
N1 C15 1.431(2)
N2 C21 1.279(2)
N2 N3 1.368(2)
N3 C28 1.404(2)
N3 C22 1.430(2)
C1 C6 1.386(3)
C1 C2 1.391(3)
C2 C3 1.380(3)
C2 H2 0.9300
C3 C4 1.374(3)
C3 H3 0.9300
C4 C5 1.382(3)
C4 C7 1.519(3)
C5 C6 1.378(3)
C5 H5 0.9300
C6 H6 0.9300
C7 H7A 0.9600
C7 H7B 0.9600
C7 H7C 0.9600
C8 C9 1.385(3)
C8 C13 1.391(3)
C9 C10 1.379(3)
C9 H9 0.9300
C10 C11 1.385(3)
C10 H10 0.9300
C11 C12 1.380(3)
C11 C14 1.509(3)
C12 C13 1.381(3)
C12 H12 0.9300
C13 H13 0.9300
C14 H14A 0.9600
C14 H14B 0.9600
C14 H14C 0.9600
C15 C20 1.378(3)
C15 C16 1.379(3)
C16 C17 1.389(3)
C16 H16 0.9300
C17 C18 1.382(3)
C17 H17 0.9300
C18 C19 1.391(3)
C18 C21 1.458(3)
C19 C20 1.373(3)
C19 H19 0.9300
C20 H20 0.9300
C21 H21 0.9300
C22 C27 1.368(3)
C22 C23 1.370(3)
C23 C24 1.371(3)
C23 H23 0.9300
C24 C25 1.369(3)
C24 H24 0.9300
C25 C26 1.364(3)
C25 H25 0.9300
C26 C27 1.380(3)
C26 H26 0.9300
C27 H27 0.9300
C28 C29 1.387(3)
C28 C33 1.393(3)
C29 C30 1.376(3)
C29 H29 0.9300
C30 C31 1.374(3)
C30 H30 0.9300
C31 C32 1.371(3)
C31 H31 0.9300
C32 C33 1.376(3)
C32 H32 0.9300
C33 H33 0.9300

loop_
_geom_torsion_atom_site_label_1
_geom_torsion_atom_site_label_2
_geom_torsion_atom_site_label_3
_geom_torsion_atom_site_label_4
_geom_torsion
C21 N2 N3 C28 171.33(18)
C21 N2 N3 C22 -0.7(3)
C8 N1 C1 C6 -141.9(2)
C15 N1 C1 C6 30.5(3)
C8 N1 C1 C2 38.7(3)
C15 N1 C1 C2 -148.8(2)
C6 C1 C2 C3 0.6(3)
N1 C1 C2 C3 179.97(18)
C1 C2 C3 C4 -0.4(3)
C2 C3 C4 C5 0.2(3)
C2 C3 C4 C7 178.7(2)
C3 C4 C5 C6 -0.3(3)
C7 C4 C5 C6 -178.7(2)
C4 C5 C6 C1 0.5(3)
C2 C1 C6 C5 -0.6(3)
N1 C1 C6 C5 179.99(19)
C1 N1 C8 C9 -149.6(2)
C15 N1 C8 C9 37.7(3)
C1 N1 C8 C13 32.9(3)
C15 N1 C8 C13 -139.8(2)
C13 C8 C9 C10 2.0(3)
N1 C8 C9 C10 -175.6(2)
C8 C9 C10 C11 -1.4(3)
C9 C10 C11 C12 -0.4(3)
C9 C10 C11 C14 178.1(2)
C10 C11 C12 C13 1.6(3)
C14 C11 C12 C13 -176.9(2)
C11 C12 C13 C8 -1.0(3)
C9 C8 C13 C12 -0.9(3)
N1 C8 C13 C12 176.68(18)
C1 N1 C15 C20 -124.7(2)
C8 N1 C15 C20 48.1(3)
C1 N1 C15 C16 57.4(3)
C8 N1 C15 C16 -129.8(2)
C20 C15 C16 C17 -2.2(3)
N1 C15 C16 C17 175.7(2)
C15 C16 C17 C18 -0.8(4)
C16 C17 C18 C19 3.1(3)
C16 C17 C18 C21 -178.4(2)
C17 C18 C19 C20 -2.5(3)
C21 C18 C19 C20 179.04(19)
C18 C19 C20 C15 -0.5(3)
C16 C15 C20 C19 2.9(3)
N1 C15 C20 C19 -175.11(19)
N3 N2 C21 C18 178.18(17)
C17 C18 C21 N2 175.5(2)
C19 C18 C21 N2 -6.1(3)
N2 N3 C22 C27 105.1(2)
C28 N3 C22 C27 -66.6(3)
N2 N3 C22 C23 -76.8(3)
C28 N3 C22 C23 111.6(2)
C27 C22 C23 C24 -0.4(3)
N3 C22 C23 C24 -178.6(2)
C22 C23 C24 C25 0.6(4)
C23 C24 C25 C26 0.0(4)
C24 C25 C26 C27 -0.7(4)
C23 C22 C27 C26 -0.3(3)
N3 C22 C27 C26 177.88(19)
C25 C26 C27 C22 0.9(4)
N2 N3 C28 C29 169.37(18)
C22 N3 C28 C29 -18.5(3)
N2 N3 C28 C33 -10.3(3)
C22 N3 C28 C33 161.83(19)
C33 C28 C29 C30 -2.2(3)
N3 C28 C29 C30 178.07(19)
C28 C29 C30 C31 1.2(3)
C29 C30 C31 C32 0.4(4)
C30 C31 C32 C33 -1.0(4)
C31 C32 C33 C28 -0.1(3)
C29 C28 C33 C32 1.7(3)
N3 C28 C33 C32 -178.63(19)

loop_
_cod_related_entry_id
_cod_related_entry_database
_cod_related_entry_code
1 ChemSpider 30654925
